data_4078511
loop_
_publ_author_name
'Li, Yang'
'Wang, Wen-Hua'
'He, Ke-Han'
'Shi, Zhang-Jie'

_publ_section_title
;
 Mechanistic Insight into the Regioselective Palladation of Indole
 Derivatives: Tetranuclear Indolyl Palladacycles with High C2--Pd or
 C3--Pd Bond Selectivity
;
_journal_issue 12
_journal_name_full Organometallics
_journal_page_first 4397
_journal_paper_doi 10.1021/om300284t
_journal_volume 31
_journal_year 2012
_chemical_formula_sum 'C40 H58 N2 O10 Pd4'
_chemical_formula_weight 1152.48
_space_group_IT_number 14
_symmetry_cell_setting monoclinic
_symmetry_space_group_name_Hall '-P 2ybc'
_symmetry_space_group_name_H-M 'P 1 21/c 1'
_atom_sites_solution_hydrogens geom
_atom_sites_solution_primary direct
_atom_sites_solution_secondary difmap
_audit_creation_method SHELXL-97
_cell_angle_alpha 90.00
_cell_angle_beta 100.668(2)
_cell_angle_gamma 90.00
_cell_formula_units_Z 2
_cell_length_a 12.8613(16)
_cell_length_b 9.9880(13)
_cell_length_c 18.081(2)
_cell_measurement_reflns_used 2369
_cell_measurement_temperature 298(2)
_cell_measurement_theta_max 25.652
_cell_measurement_theta_min 2.338
_cell_volume 2282.5(5)
_computing_cell_refinement 'Bruker SMART'
_computing_data_collection 'Bruker SMART'
_computing_data_reduction 'Bruker SAINT'
_computing_molecular_graphics 'Bruker SHELXTL'
_computing_publication_material 'Bruker SHELXTL'
_computing_structure_refinement 'SHELXL-97 (Sheldrick, 1997)'
_computing_structure_solution 'SHELXS-97 (Sheldrick, 1990)'
_diffrn_ambient_temperature 298(2)
_diffrn_measured_fraction_theta_full 0.984
_diffrn_measured_fraction_theta_max 0.984
_diffrn_measurement_device_type 'CCD area detector'
_diffrn_measurement_method 'phi and omega scans'
_diffrn_radiation_monochromator graphite
_diffrn_radiation_source 'fine-focus sealed tube'
_diffrn_radiation_type MoK\a
_diffrn_radiation_wavelength 0.71073
_diffrn_reflns_av_R_equivalents 0.0827
_diffrn_reflns_av_sigmaI/netI 0.1251
_diffrn_reflns_limit_h_max 11
_diffrn_reflns_limit_h_min -15
_diffrn_reflns_limit_k_max 11
_diffrn_reflns_limit_k_min -11
_diffrn_reflns_limit_l_max 20
_diffrn_reflns_limit_l_min -21
_diffrn_reflns_number 10388
_diffrn_reflns_theta_full 25.01
_diffrn_reflns_theta_max 25.01
_diffrn_reflns_theta_min 1.61
_exptl_absorpt_coefficient_mu 1.604
_exptl_absorpt_correction_T_max 0.7722
_exptl_absorpt_correction_T_min 0.7398
_exptl_absorpt_correction_type multi-scan
_exptl_absorpt_process_details sadabs
_exptl_crystal_colour 'dark red'
_exptl_crystal_density_diffrn 1.677
_exptl_crystal_density_method 'not measured'
_exptl_crystal_description prism
_exptl_crystal_F_000 1152
_exptl_crystal_size_max 0.20
_exptl_crystal_size_mid 0.18
_exptl_crystal_size_min 0.17
_refine_diff_density_max 1.091
_refine_diff_density_min -1.169
_refine_diff_density_rms 0.157
_refine_ls_extinction_method none
_refine_ls_goodness_of_fit_ref 1.223
_refine_ls_hydrogen_treatment constr
_refine_ls_matrix_type full
_refine_ls_number_parameters 260
_refine_ls_number_reflns 3950
_refine_ls_number_restraints 12
_refine_ls_restrained_S_all 1.221
_refine_ls_R_factor_all 0.2062
_refine_ls_R_factor_gt 0.0803
_refine_ls_shift/su_max 0.001
_refine_ls_shift/su_mean 0.000
_refine_ls_structure_factor_coef Fsqd
_refine_ls_weighting_details 'calc w=1/[\s^2^(Fo^2^)+(0.0965P)^2^+1.3146P] where P=(Fo^2^+2Fc^2^)/3'
_refine_ls_weighting_scheme calc
_refine_ls_wR_factor_gt 0.1885
_refine_ls_wR_factor_ref 0.2782
_reflns_number_gt 1445
_reflns_number_total 3950
_reflns_threshold_expression >2sigma(I)
_cod_data_source_file om300284t_si_002.cif
_cod_data_source_block 12
_cod_depositor_comments
;
The following automatic conversions were performed:

'_symmetry_cell_setting' value 'Monoclinic' changed to 'monoclinic'
according to /home/saulius/struct/CIF-dictionaries/cif_core.dic
dictionary named 'cif_core.dic' version 2.4.1 from 2010-06-29.

Automatic conversion script
Id: cif_fix_values 1891 2012-01-12 08:04:46Z andrius 
;
_cod_original_sg_symbol_H-M P2(1)/c
_cod_database_code 4078511

loop_
_symmetry_equiv_pos_as_xyz
'x, y, z'
'-x, y+1/2, -z+1/2'
'-x, -y, -z'
'x, -y-1/2, z-1/2'

loop_
_atom_site_label
_atom_site_type_symbol
_atom_site_fract_x
_atom_site_fract_y
_atom_site_fract_z
_atom_site_U_iso_or_equiv
_atom_site_adp_type
_atom_site_occupancy
_atom_site_symmetry_multiplicity
_atom_site_calc_flag
_atom_site_refinement_flags
Pd1 Pd 0.57265(10) 0.59401(19) 0.59763(7) 0.0904(7) Uani 1 1 d U
Pd2 Pd 0.35088(10) 0.5217(2) 0.53060(7) 0.0983(8) Uani 1 1 d .
N1 N 0.3463(15) 0.397(3) 0.6935(9) 0.115(8) Uani 1 1 d .
O1 O 0.6981(10) 0.4972(17) 0.6574(7) 0.108(5) Uani 1 1 d .
O2 O 0.7555(9) 0.3978(15) 0.5627(7) 0.113(5) Uani 1 1 d .
O3 O 0.2644(9) 0.3529(17) 0.5256(7) 0.109(5) Uani 1 1 d .
O4 O 0.3224(10) 0.2583(16) 0.4306(7) 0.112(5) Uani 1 1 d .
O5 O 0.4448(9) 0.677(2) 0.5466(7) 0.115(5) Uani 1 1 d U
C1 C 0.398(2) 0.288(5) 0.6819(13) 0.117(10) Uani 1 1 d .
C2 C 0.3863(17) 0.503(3) 0.6621(11) 0.113(8) Uani 1 1 d .
H2 H 0.3628 0.5905 0.6648 0.136 Uiso 1 1 calc R
C3 C 0.4683(17) 0.464(3) 0.6248(11) 0.112(8) Uani 1 1 d .
C4 C 0.480(2) 0.321(4) 0.6417(12) 0.113(9) Uani 1 1 d .
C5 C 0.384(2) 0.157(4) 0.7053(12) 0.121(10) Uani 1 1 d .
H5A H 0.3341 0.1358 0.7346 0.145 Uiso 1 1 calc R
C6 C 0.445(2) 0.065(3) 0.6838(13) 0.128(10) Uani 1 1 d .
H6 H 0.4326 -0.0219 0.6979 0.154 Uiso 1 1 calc R
C7 C 0.526(2) 0.080(4) 0.6426(13) 0.129(9) Uani 1 1 d .
H7 H 0.5655 0.0088 0.6293 0.155 Uiso 1 1 calc R
C8 C 0.5442(19) 0.223(4) 0.6219(12) 0.118(9) Uani 1 1 d .
H8 H 0.5981 0.2447 0.5960 0.142 Uiso 1 1 calc R
C9 C 0.2549(16) 0.400(3) 0.7316(11) 0.138(10) Uani 1 1 d .
H9A H 0.2346 0.3103 0.7411 0.207 Uiso 1 1 calc R
H9B H 0.1969 0.4449 0.7002 0.207 Uiso 1 1 calc R
H9C H 0.2735 0.4475 0.7785 0.207 Uiso 1 1 calc R
C10 C 0.7606(16) 0.424(3) 0.6303(12) 0.111(8) Uani 1 1 d .
C11 C 0.8517(17) 0.378(3) 0.6877(12) 0.128(8) Uani 1 1 d U
C12 C 0.9261(18) 0.486(3) 0.7139(14) 0.161(9) Uani 1 1 d U
H12A H 0.9680 0.5050 0.6764 0.241 Uiso 1 1 calc R
H12B H 0.9715 0.4599 0.7598 0.241 Uiso 1 1 calc R
H12C H 0.8875 0.5654 0.7227 0.241 Uiso 1 1 calc R
C13 C 0.9151(18) 0.283(3) 0.6543(13) 0.163(10) Uani 1 1 d U
H13A H 0.8725 0.2065 0.6362 0.245 Uiso 1 1 calc R
H13B H 0.9743 0.2547 0.6915 0.245 Uiso 1 1 calc R
H13C H 0.9402 0.3245 0.6131 0.245 Uiso 1 1 calc R
C14 C 0.8192(19) 0.327(3) 0.7582(13) 0.165(10) Uani 1 1 d U
H14A H 0.7549 0.3703 0.7648 0.248 Uiso 1 1 calc R
H14B H 0.8740 0.3460 0.8007 0.248 Uiso 1 1 calc R
H14C H 0.8080 0.2321 0.7542 0.248 Uiso 1 1 calc R
C15 C 0.2642(17) 0.260(3) 0.4775(12) 0.114(8) Uani 1 1 d .
C16 C 0.1855(17) 0.153(3) 0.4790(11) 0.119(8) Uani 1 1 d U
C17 C 0.1116(16) 0.145(3) 0.4081(12) 0.140(10) Uani 1 1 d .
H17A H 0.0727 0.0630 0.4057 0.209 Uiso 1 1 calc R
H17B H 0.1498 0.1490 0.3673 0.209 Uiso 1 1 calc R
H17C H 0.0634 0.2195 0.4044 0.209 Uiso 1 1 calc R
C18 C 0.1352(16) 0.150(3) 0.5478(11) 0.147(9) Uani 1 1 d U
H18A H 0.0874 0.2246 0.5460 0.221 Uiso 1 1 calc R
H18B H 0.1892 0.1571 0.5920 0.221 Uiso 1 1 calc R
H18C H 0.0970 0.0682 0.5491 0.221 Uiso 1 1 calc R
C19 C 0.246(2) 0.017(3) 0.4812(14) 0.152(9) Uani 1 1 d U
H19A H 0.3072 0.0194 0.5209 0.228 Uiso 1 1 calc R
H19B H 0.2683 0.0031 0.4339 0.228 Uiso 1 1 calc R
H19C H 0.2005 -0.0547 0.4902 0.228 Uiso 1 1 calc R
C20 C 0.4067(18) 0.791(3) 0.5696(14) 0.150(10) Uani 1 1 d U
H20A H 0.3425 0.8150 0.5359 0.225 Uiso 1 1 calc R
H20B H 0.4579 0.8615 0.5698 0.225 Uiso 1 1 calc R
H20C H 0.3924 0.7801 0.6194 0.225 Uiso 1 1 calc R

loop_
_atom_site_aniso_label
_atom_site_aniso_U_11
_atom_site_aniso_U_22
_atom_site_aniso_U_33
_atom_site_aniso_U_23
_atom_site_aniso_U_13
_atom_site_aniso_U_12
Pd1 0.0557(9) 0.1641(18) 0.0498(8) -0.0215(9) 0.0055(6) -0.0103(9)
Pd2 0.0552(9) 0.182(2) 0.0549(8) -0.0317(9) 0.0036(6) -0.0066(10)
N1 0.074(13) 0.21(3) 0.059(11) -0.006(14) 0.005(9) -0.027(16)
O1 0.065(8) 0.190(16) 0.065(8) -0.019(9) -0.003(7) -0.009(9)
O2 0.070(8) 0.188(15) 0.074(9) -0.027(9) -0.007(7) 0.006(9)
O3 0.067(8) 0.194(16) 0.064(8) -0.019(9) 0.004(6) -0.028(9)
O4 0.079(9) 0.181(15) 0.080(8) -0.016(9) 0.020(7) -0.029(9)
O5 0.057(7) 0.190(16) 0.092(9) -0.011(9) -0.005(6) -0.009(6)
C1 0.082(19) 0.20(4) 0.060(14) -0.004(19) -0.006(13) -0.02(2)
C2 0.077(15) 0.20(3) 0.062(12) -0.014(15) 0.002(11) -0.020(17)
C3 0.069(14) 0.20(3) 0.062(12) -0.014(16) 0.001(11) -0.017(17)
C4 0.075(16) 0.20(3) 0.060(13) -0.008(18) -0.002(12) -0.02(2)
C5 0.084(18) 0.21(4) 0.066(14) -0.001(19) -0.006(12) -0.02(2)
C6 0.092(19) 0.21(3) 0.076(15) 0.012(18) -0.012(14) -0.02(2)
C7 0.086(17) 0.21(4) 0.085(16) 0.004(18) -0.016(13) -0.016(19)
C8 0.078(16) 0.20(3) 0.069(13) -0.005(18) -0.012(11) -0.02(2)
C9 0.096(17) 0.23(3) 0.082(14) -0.013(16) 0.008(13) -0.024(18)
C10 0.069(14) 0.19(3) 0.062(13) -0.023(15) -0.016(11) -0.008(15)
C11 0.079(15) 0.20(3) 0.090(13) -0.014(14) -0.027(11) 0.010(11)
C12 0.106(18) 0.21(2) 0.14(2) -0.012(16) -0.039(15) -0.008(14)
C13 0.13(2) 0.22(3) 0.121(18) -0.014(18) -0.009(14) 0.043(19)
C14 0.13(2) 0.24(3) 0.112(16) 0.007(18) -0.002(13) 0.009(18)
C15 0.081(15) 0.19(3) 0.068(14) -0.014(16) 0.006(12) -0.028(17)
C16 0.081(15) 0.20(2) 0.075(12) -0.017(16) 0.003(10) -0.035(14)
C17 0.098(16) 0.21(3) 0.110(17) -0.005(17) 0.003(13) -0.065(17)
C18 0.125(19) 0.23(3) 0.096(14) -0.005(17) 0.033(12) -0.058(17)
C19 0.12(2) 0.20(3) 0.126(19) -0.003(19) -0.002(15) -0.016(15)
C20 0.105(16) 0.19(3) 0.14(2) 0.002(16) -0.007(16) 0.025(14)

loop_
_atom_type_symbol
_atom_type_description
_atom_type_scat_dispersion_real
_atom_type_scat_dispersion_imag
_atom_type_scat_source
C C 0.0033 0.0016 'International Tables Vol C Tables 4.2.6.8 and 6.1.1.4'
H H 0.0000 0.0000 'International Tables Vol C Tables 4.2.6.8 and 6.1.1.4'
N N 0.0061 0.0033 'International Tables Vol C Tables 4.2.6.8 and 6.1.1.4'
O O 0.0106 0.0060 'International Tables Vol C Tables 4.2.6.8 and 6.1.1.4'
Pd Pd -0.9988 1.0072 'International Tables Vol C Tables 4.2.6.8 and 6.1.1.4'

loop_
_geom_angle_atom_site_label_1
_geom_angle_atom_site_label_2
_geom_angle_atom_site_label_3
_geom_angle
_geom_angle_site_symmetry_1
_geom_angle_site_symmetry_3
O5 Pd1 C3 80.9(9) . .
O5 Pd1 O1 174.3(6) . .
C3 Pd1 O1 93.7(9) . .
O5 Pd1 O4 96.4(6) . 3_666
C3 Pd1 O4 176.6(10) . 3_666
O1 Pd1 O4 88.9(6) . 3_666
O5 Pd1 Pd2 100.0(4) . 3_666
C3 Pd1 Pd2 106.2(7) . 3_666
O1 Pd1 Pd2 83.2(4) . 3_666
O4 Pd1 Pd2 76.2(4) 3_666 3_666
O5 Pd1 Pd2 40.2(5) . .
C3 Pd1 Pd2 45.8(7) . .
O1 Pd1 Pd2 135.6(4) . .
O4 Pd1 Pd2 132.4(4) 3_666 .
Pd2 Pd1 Pd2 91.08(5) 3_666 .
O5 Pd2 O3 173.1(5) . .
O5 Pd2 O2 96.2(6) . 3_666
O3 Pd2 O2 90.7(5) . 3_666
O5 Pd2 C3 76.6(9) . .
O3 Pd2 C3 96.5(9) . .
O2 Pd2 C3 172.8(9) 3_666 .
O5 Pd2 C2 85.1(8) . .
O3 Pd2 C2 88.9(8) . .
O2 Pd2 C2 144.3(7) 3_666 .
C3 Pd2 C2 36.2(7) . .
O5 Pd2 Pd1 98.2(4) . 3_666
O3 Pd2 Pd1 84.1(4) . 3_666
O2 Pd2 Pd1 77.3(4) 3_666 3_666
C3 Pd2 Pd1 103.5(7) . 3_666
C2 Pd2 Pd1 138.0(6) . 3_666
O5 Pd2 Pd1 39.3(5) . .
O3 Pd2 Pd1 134.6(4) . .
O2 Pd2 Pd1 131.3(4) 3_666 .
C3 Pd2 Pd1 42.0(7) . .
C2 Pd2 Pd1 67.3(6) . .
Pd1 Pd2 Pd1 88.92(5) 3_666 .
C1 N1 C2 110(3) . .
C1 N1 C9 124(3) . .
C2 N1 C9 126(3) . .
C10 O1 Pd1 125.4(12) . .
C10 O2 Pd2 127.8(15) . 3_666
C15 O3 Pd2 124.9(14) . .
C15 O4 Pd1 130.5(17) . 3_666
C20 O5 Pd1 123.3(13) . .
C20 O5 Pd2 118.1(15) . .
Pd1 O5 Pd2 100.4(9) . .
N1 C1 C5 129(3) . .
N1 C1 C4 110(4) . .
C5 C1 C4 121(4) . .
N1 C2 C3 112(3) . .
N1 C2 Pd2 118.2(14) . .
C3 C2 Pd2 63.7(13) . .
N1 C2 H2 124.2 . .
C3 C2 H2 124.2 . .
Pd2 C2 H2 88.4 . .
C2 C3 C4 103(3) . .
C2 C3 Pd1 123(3) . .
C4 C3 Pd1 129.6(19) . .
C2 C3 Pd2 80.0(14) . .
C4 C3 Pd2 117.4(16) . .
Pd1 C3 Pd2 92.2(12) . .
C8 C4 C1 121(4) . .
C8 C4 C3 133(3) . .
C1 C4 C3 106(3) . .
C6 C5 C1 117(3) . .
C6 C5 H5A 121.7 . .
C1 C5 H5A 121.7 . .
C5 C6 C7 129(3) . .
C5 C6 H6 115.4 . .
C7 C6 H6 115.4 . .
C6 C7 C8 113(3) . .
C6 C7 H7 123.3 . .
C8 C7 H7 123.3 . .
C4 C8 C7 119(3) . .
C4 C8 H8 120.5 . .
C7 C8 H8 120.5 . .
N1 C9 H9A 109.5 . .
N1 C9 H9B 109.5 . .
H9A C9 H9B 109.5 . .
N1 C9 H9C 109.5 . .
H9A C9 H9C 109.5 . .
H9B C9 H9C 109.5 . .
O2 C10 O1 126(2) . .
O2 C10 C11 121(2) . .
O1 C10 C11 112.7(19) . .
C13 C11 C12 104(2) . .
C13 C11 C10 109.9(19) . .
C12 C11 C10 113(2) . .
C13 C11 C14 113(3) . .
C12 C11 C14 104(2) . .
C10 C11 C14 113(2) . .
C11 C12 H12A 109.5 . .
C11 C12 H12B 109.5 . .
H12A C12 H12B 109.5 . .
C11 C12 H12C 109.5 . .
H12A C12 H12C 109.5 . .
H12B C12 H12C 109.5 . .
C11 C13 H13A 109.5 . .
C11 C13 H13B 109.5 . .
H13A C13 H13B 109.5 . .
C11 C13 H13C 109.5 . .
H13A C13 H13C 109.5 . .
H13B C13 H13C 109.5 . .
C11 C14 H14A 109.5 . .
C11 C14 H14B 109.5 . .
H14A C14 H14B 109.5 . .
C11 C14 H14C 109.5 . .
H14A C14 H14C 109.5 . .
H14B C14 H14C 109.5 . .
O4 C15 O3 124(2) . .
O4 C15 C16 120(2) . .
O3 C15 C16 116(2) . .
C17 C16 C15 111(2) . .
C17 C16 C18 114.7(18) . .
C15 C16 C18 115(2) . .
C17 C16 C19 103(2) . .
C15 C16 C19 107(2) . .
C18 C16 C19 105(2) . .
C16 C17 H17A 109.5 . .
C16 C17 H17B 109.5 . .
H17A C17 H17B 109.5 . .
C16 C17 H17C 109.5 . .
H17A C17 H17C 109.5 . .
H17B C17 H17C 109.5 . .
C16 C18 H18A 109.5 . .
C16 C18 H18B 109.5 . .
H18A C18 H18B 109.5 . .
C16 C18 H18C 109.5 . .
H18A C18 H18C 109.5 . .
H18B C18 H18C 109.5 . .
C16 C19 H19A 109.5 . .
C16 C19 H19B 109.5 . .
H19A C19 H19B 109.5 . .
C16 C19 H19C 109.5 . .
H19A C19 H19C 109.5 . .
H19B C19 H19C 109.5 . .
O5 C20 H20A 109.5 . .
O5 C20 H20B 109.5 . .
H20A C20 H20B 109.5 . .
O5 C20 H20C 109.5 . .
H20A C20 H20C 109.5 . .
H20B C20 H20C 109.5 . .

loop_
_geom_bond_atom_site_label_1
_geom_bond_atom_site_label_2
_geom_bond_distance
_geom_bond_site_symmetry_2
Pd1 O5 1.917(14) .
Pd1 C3 1.99(3) .
Pd1 O1 2.015(14) .
Pd1 O4 2.124(14) 3_666
Pd1 Pd2 2.9195(18) 3_666
Pd1 Pd2 2.9742(18) .
Pd2 O5 1.953(16) .
Pd2 O3 2.012(15) .
Pd2 O2 2.124(13) 3_666
Pd2 C3 2.13(2) .
Pd2 C2 2.35(2) .
Pd2 Pd1 2.9195(18) 3_666
N1 C1 1.31(3) .
N1 C2 1.34(3) .
N1 C9 1.47(3) .
O1 C10 1.25(2) .
O2 C10 1.24(2) .
O2 Pd2 2.124(13) 3_666
O3 C15 1.27(3) .
O4 C15 1.23(2) .
O4 Pd1 2.124(14) 3_666
O5 C20 1.34(3) .
C1 C5 1.40(4) .
C1 C4 1.43(3) .
C2 C3 1.41(3) .
C2 H2 0.9300 .
C3 C4 1.47(3) .
C4 C8 1.36(3) .
C5 C6 1.31(3) .
C5 H5A 0.9300 .
C6 C7 1.40(3) .
C6 H6 0.9300 .
C7 C8 1.50(3) .
C7 H7 0.9300 .
C8 H8 0.9300 .
C9 H9A 0.9600 .
C9 H9B 0.9600 .
C9 H9C 0.9600 .
C10 C11 1.49(3) .
C11 C13 1.46(3) .
C11 C12 1.46(3) .
C11 C14 1.50(3) .
C12 H12A 0.9600 .
C12 H12B 0.9600 .
C12 H12C 0.9600 .
C13 H13A 0.9600 .
C13 H13B 0.9600 .
C13 H13C 0.9600 .
C14 H14A 0.9600 .
C14 H14B 0.9600 .
C14 H14C 0.9600 .
C15 C16 1.48(3) .
C16 C17 1.45(3) .
C16 C18 1.50(2) .
C16 C19 1.56(3) .
C17 H17A 0.9600 .
C17 H17B 0.9600 .
C17 H17C 0.9600 .
C18 H18A 0.9600 .
C18 H18B 0.9600 .
C18 H18C 0.9600 .
C19 H19A 0.9600 .
C19 H19B 0.9600 .
C19 H19C 0.9600 .
C20 H20A 0.9600 .
C20 H20B 0.9600 .
C20 H20C 0.9600 .

loop_
_geom_torsion_atom_site_label_1
_geom_torsion_atom_site_label_2
_geom_torsion_atom_site_label_3
_geom_torsion_atom_site_label_4
_geom_torsion
_geom_torsion_site_symmetry_1
_geom_torsion_site_symmetry_4
C3 Pd1 Pd2 O5 143.9(13) . .
O1 Pd1 Pd2 O5 174.3(8) . .
O4 Pd1 Pd2 O5 -32.1(8) 3_666 .
Pd2 Pd1 Pd2 O5 -104.3(6) 3_666 .
O5 Pd1 Pd2 O3 -175.1(8) . .
C3 Pd1 Pd2 O3 -31.2(12) . .
O1 Pd1 Pd2 O3 -0.8(8) . .
O4 Pd1 Pd2 O3 152.9(7) 3_666 .
Pd2 Pd1 Pd2 O3 80.6(5) 3_666 .
O5 Pd1 Pd2 O2 32.3(8) . 3_666
C3 Pd1 Pd2 O2 176.2(12) . 3_666
O1 Pd1 Pd2 O2 -153.4(7) . 3_666
O4 Pd1 Pd2 O2 0.2(7) 3_666 3_666
Pd2 Pd1 Pd2 O2 -72.0(5) 3_666 3_666
O5 Pd1 Pd2 C3 -143.9(13) . .
O1 Pd1 Pd2 C3 30.4(13) . .
O4 Pd1 Pd2 C3 -176.0(13) 3_666 .
Pd2 Pd1 Pd2 C3 111.8(12) 3_666 .
O5 Pd1 Pd2 C2 -111.3(10) . .
C3 Pd1 Pd2 C2 32.6(14) . .
O1 Pd1 Pd2 C2 63.0(10) . .
O4 Pd1 Pd2 C2 -143.4(9) 3_666 .
Pd2 Pd1 Pd2 C2 144.4(8) 3_666 .
O5 Pd1 Pd2 Pd1 104.3(6) . 3_666
C3 Pd1 Pd2 Pd1 -111.8(12) . 3_666
O1 Pd1 Pd2 Pd1 -81.4(6) . 3_666
O4 Pd1 Pd2 Pd1 72.2(5) 3_666 3_666
Pd2 Pd1 Pd2 Pd1 0.0 3_666 3_666
O5 Pd1 O1 C10 122(6) . .
C3 Pd1 O1 C10 103(2) . .
O4 Pd1 O1 C10 -78.7(19) 3_666 .
Pd2 Pd1 O1 C10 -2.5(18) 3_666 .
Pd2 Pd1 O1 C10 82.1(19) . .
O5 Pd2 O3 C15 -110(5) . .
O2 Pd2 O3 C15 76.2(17) 3_666 .
C3 Pd2 O3 C15 -104.0(18) . .
C2 Pd2 O3 C15 -139.5(18) . .
Pd1 Pd2 O3 C15 -1.0(16) 3_666 .
Pd1 Pd2 O3 C15 -83.6(17) . .
C3 Pd1 O5 C20 109(2) . .
O1 Pd1 O5 C20 90(7) . .
O4 Pd1 O5 C20 -69(2) 3_666 .
Pd2 Pd1 O5 C20 -146.3(19) 3_666 .
Pd2 Pd1 O5 C20 134(2) . .
C3 Pd1 O5 Pd2 -25.3(8) . .
O1 Pd1 O5 Pd2 -44(7) . .
O4 Pd1 O5 Pd2 156.8(6) 3_666 .
Pd2 Pd1 O5 Pd2 79.7(5) 3_666 .
O3 Pd2 O5 C20 -107(5) . .
O2 Pd2 O5 C20 66.7(16) 3_666 .
C3 Pd2 O5 C20 -113.2(17) . .
C2 Pd2 O5 C20 -77.5(17) . .
Pd1 Pd2 O5 C20 144.7(15) 3_666 .
Pd1 Pd2 O5 C20 -137.1(18) . .
O3 Pd2 O5 Pd1 31(5) . .
O2 Pd2 O5 Pd1 -156.2(5) 3_666 .
C3 Pd2 O5 Pd1 23.9(8) . .
C2 Pd2 O5 Pd1 59.6(8) . .
Pd1 Pd2 O5 Pd1 -78.2(5) 3_666 .
C2 N1 C1 C5 179(2) . .
C9 N1 C1 C5 -4(4) . .
C2 N1 C1 C4 1(2) . .
C9 N1 C1 C4 178.4(16) . .
C1 N1 C2 C3 2(2) . .
C9 N1 C2 C3 -175.0(17) . .
C1 N1 C2 Pd2 73(2) . .
C9 N1 C2 Pd2 -104(2) . .
O5 Pd2 C2 N1 -175(2) . .
O3 Pd2 C2 N1 1(2) . .
O2 Pd2 C2 N1 91(3) 3_666 .
C3 Pd2 C2 N1 -102(3) . .
Pd1 Pd2 C2 N1 -79(2) 3_666 .
Pd1 Pd2 C2 N1 -139(2) . .
O5 Pd2 C2 C3 -74(2) . .
O3 Pd2 C2 C3 103(2) . .
O2 Pd2 C2 C3 -167.7(16) 3_666 .
Pd1 Pd2 C2 C3 23(2) 3_666 .
Pd1 Pd2 C2 C3 -37.6(18) . .
N1 C2 C3 C4 -4(2) . .
Pd2 C2 C3 C4 -116.0(16) . .
N1 C2 C3 Pd1 -161.9(15) . .
Pd2 C2 C3 Pd1 86.2(17) . .
N1 C2 C3 Pd2 111.9(15) . .
O5 Pd1 C3 C2 -56.9(18) . .
O1 Pd1 C3 C2 121.2(18) . .
O4 Pd1 C3 C2 -19(12) 3_666 .
Pd2 Pd1 C3 C2 -154.8(16) 3_666 .
Pd2 Pd1 C3 C2 -80(2) . .
O5 Pd1 C3 C4 152(2) . .
O1 Pd1 C3 C4 -30(2) . .
O4 Pd1 C3 C4 -171(10) 3_666 .
Pd2 Pd1 C3 C4 54(2) 3_666 .
Pd2 Pd1 C3 C4 129(2) . .
O5 Pd1 C3 Pd2 22.6(8) . .
O1 Pd1 C3 Pd2 -159.2(9) . .
O4 Pd1 C3 Pd2 60(11) 3_666 .
Pd2 Pd1 C3 Pd2 -75.2(10) 3_666 .
O5 Pd2 C3 C2 100(2) . .
O3 Pd2 C3 C2 -79.0(19) . .
O2 Pd2 C3 C2 99(6) 3_666 .
Pd1 Pd2 C3 C2 -164.5(17) 3_666 .
Pd1 Pd2 C3 C2 123(2) . .
O5 Pd2 C3 C4 -160(2) . .
O3 Pd2 C3 C4 20.7(19) . .
O2 Pd2 C3 C4 -161(5) 3_666 .
C2 Pd2 C3 C4 100(3) . .
Pd1 Pd2 C3 C4 -64.8(19) 3_666 .
Pd1 Pd2 C3 C4 -138(2) . .
O5 Pd2 C3 Pd1 -22.6(8) . .
O3 Pd2 C3 Pd1 158.2(9) . .
O2 Pd2 C3 Pd1 -23(7) 3_666 .
C2 Pd2 C3 Pd1 -123(2) . .
Pd1 Pd2 C3 Pd1 72.7(10) 3_666 .
N1 C1 C4 C8 -179.0(19) . .
C5 C1 C4 C8 3(3) . .
N1 C1 C4 C3 -4(2) . .
C5 C1 C4 C3 178(2) . .
C2 C3 C4 C8 179(2) . .
Pd1 C3 C4 C8 -26(4) . .
Pd2 C3 C4 C8 93(3) . .
C2 C3 C4 C1 5(2) . .
Pd1 C3 C4 C1 160.3(15) . .
Pd2 C3 C4 C1 -81(2) . .
N1 C1 C5 C6 178(2) . .
C4 C1 C5 C6 -5(3) . .
C1 C5 C6 C7 3(4) . .
C5 C6 C7 C8 1(3) . .
C1 C4 C8 C7 0(3) . .
C3 C4 C8 C7 -173(2) . .
C6 C7 C8 C4 -2(3) . .
Pd2 O2 C10 O1 5(4) 3_666 .
Pd2 O2 C10 C11 -168.7(17) 3_666 .
Pd1 O1 C10 O2 -1(4) . .
Pd1 O1 C10 C11 173.8(15) . .
O2 C10 C11 C13 -11(4) . .
O1 C10 C11 C13 174(2) . .
O2 C10 C11 C12 104(3) . .
O1 C10 C11 C12 -71(3) . .
O2 C10 C11 C14 -139(3) . .
O1 C10 C11 C14 47(3) . .
Pd1 O4 C15 O3 -8(3) 3_666 .
Pd1 O4 C15 C16 170.6(16) 3_666 .
Pd2 O3 C15 O4 5(3) . .
Pd2 O3 C15 C16 -173.4(14) . .
O4 C15 C16 C17 -60(3) . .
O3 C15 C16 C17 119(2) . .
O4 C15 C16 C18 168(2) . .
O3 C15 C16 C18 -14(3) . .
O4 C15 C16 C19 52(3) . .
O3 C15 C16 C19 -130(2) . .
